data_4066385
loop_
_publ_author_name
'Stander-Grobler, Elzet'
'Schuster, Oliver'
'Heydenrych, Greta'
'Cronje, Stephanie'
'Tosh, Evangeline'
'Albrecht, Martin'
'Frenking, Gernot'
'Raubenheimer, Helgard G.'

_publ_section_title
;
 Pyridine-Derived N-Heterocyclic Carbenes: An Experimental and Theoretical
 Evaluation of the Bonding in and Reactivity of Selected Normal and
 Abnormal Complexes of Nickel(II) and Palladium(II)
;
_journal_issue 22
_journal_name_full Organometallics
_journal_page_first 5821
_journal_paper_doi 10.1021/om100431u
_journal_volume 29
_journal_year 2010
_chemical_formula_moiety 'C42 H37 Cl N Ni P2, C F3 O3 S'
_chemical_formula_sum 'C43 H37 Cl F3 N Ni O3 P2 S'
_chemical_formula_weight 860.90
_chemical_name_systematic
;
 ?
;
_space_group_IT_number 14
_symmetry_cell_setting monoclinic
_symmetry_space_group_name_Hall '-P 2yn'
_symmetry_space_group_name_H-M 'P 1 21/n 1'
_atom_sites_solution_hydrogens geom
_atom_sites_solution_primary direct
_atom_sites_solution_secondary difmap
_audit_creation_method SHELXL-97
_cell_angle_alpha 90.00
_cell_angle_beta 109.068(2)
_cell_angle_gamma 90.00
_cell_formula_units_Z 4
_cell_length_a 14.6778(18)
_cell_length_b 18.491(2)
_cell_length_c 18.317(2)
_cell_measurement_reflns_used 9600
_cell_measurement_temperature 100(2)
_cell_measurement_theta_max 26.330
_cell_measurement_theta_min 2.507
_cell_volume 4698.6(9)
_computing_cell_refinement 'SAINT (Bruker, 2003)'
_computing_data_collection 'SMART (Bruker, 2002)'
_computing_data_reduction 'SAINT (Bruker, 2003)'
_computing_molecular_graphics 'SHELXL-97 (Sheldrick, 1997)'
_computing_publication_material 'SHELXL-97 (Sheldrick, 1997)'
_computing_structure_refinement 'SHELXL-97 (Sheldrick, 1997)'
_computing_structure_solution 'SHELXS (Sheldrick, 1990)'
_diffrn_ambient_temperature 100(2)
_diffrn_measured_fraction_theta_full 0.973
_diffrn_measured_fraction_theta_max 0.973
_diffrn_measurement_device_type 'Bruker APEX CCD area detector'
_diffrn_measurement_method \w-scans
_diffrn_radiation_source 'fine-focus sealed tube'
_diffrn_radiation_type MoK\a
_diffrn_radiation_wavelength 0.71073
_diffrn_reflns_av_R_equivalents 0.0314
_diffrn_reflns_av_sigmaI/netI 0.0454
_diffrn_reflns_limit_h_max 17
_diffrn_reflns_limit_h_min -11
_diffrn_reflns_limit_k_max 20
_diffrn_reflns_limit_k_min -22
_diffrn_reflns_limit_l_max 21
_diffrn_reflns_limit_l_min -22
_diffrn_reflns_number 23577
_diffrn_reflns_theta_full 25.35
_diffrn_reflns_theta_max 25.35
_diffrn_reflns_theta_min 1.61
_exptl_absorpt_coefficient_mu 0.629
_exptl_absorpt_correction_T_max 0.9398
_exptl_absorpt_correction_T_min 0.8076
_exptl_absorpt_correction_type multi-scan
_exptl_absorpt_process_details 'SADABS (Bruker, 2002)'
_exptl_crystal_colour yellow
_exptl_crystal_density_diffrn 1.217
_exptl_crystal_density_method 'not measured'
_exptl_crystal_description plate
_exptl_crystal_F_000 1776
_exptl_crystal_size_max 0.20
_exptl_crystal_size_mid 0.20
_exptl_crystal_size_min 0.10
_platon_squeeze_details ' ?'
_refine_diff_density_max 0.658
_refine_diff_density_min -0.327
_refine_diff_density_rms 0.078
_refine_ls_extinction_method none
_refine_ls_goodness_of_fit_ref 1.084
_refine_ls_hydrogen_treatment riding
_refine_ls_matrix_type full
_refine_ls_number_parameters 497
_refine_ls_number_reflns 8384
_refine_ls_number_restraints 0
_refine_ls_restrained_S_all 1.084
_refine_ls_R_factor_all 0.0593
_refine_ls_R_factor_gt 0.0416
_refine_ls_shift/su_max 0.002
_refine_ls_shift/su_mean 0.000
_refine_ls_structure_factor_coef Fsqd
_refine_ls_weighting_details 'calc w=1/[\s^2^(Fo^2^)+(0.0617P)^2^+0.1765P] where P=(Fo^2^+2Fc^2^)/3'
_refine_ls_weighting_scheme calc
_refine_ls_wR_factor_gt 0.1023
_refine_ls_wR_factor_ref 0.1129
_reflns_number_gt 6157
_reflns_number_total 8384
_reflns_threshold_expression >2sigma(I)
_cod_data_source_file om100431u_si_002.cif
_cod_data_source_block 4bOTf
_cod_original_cell_volume 4698.6(10)
_cod_original_sg_symbol_H-M P2(1)/n
_cod_database_code 4066385

loop_
_symmetry_equiv_pos_as_xyz
'x, y, z'
'-x+1/2, y+1/2, -z+1/2'
'-x, -y, -z'
'x-1/2, -y-1/2, z-1/2'

loop_
_atom_site_label
_atom_site_type_symbol
_atom_site_fract_x
_atom_site_fract_y
_atom_site_fract_z
_atom_site_U_iso_or_equiv
_atom_site_adp_type
_atom_site_occupancy
_atom_site_symmetry_multiplicity
_atom_site_calc_flag
_atom_site_refinement_flags
C01 C 1.0103(2) 0.30764(17) -0.15112(18) 0.0323(7) Uani 1 1 d .
C3 C 0.6494(2) 0.19991(13) -0.05729(15) 0.0169(6) Uani 1 1 d .
C2 C 0.6547(2) 0.21459(13) -0.13067(15) 0.0183(6) Uani 1 1 d .
H27 H 0.7098 0.2366 -0.1349 0.022 Uiso 1 1 calc R
C6 C 0.5011(2) 0.16610(14) -0.19287(16) 0.0242(7) Uani 1 1 d .
H44 H 0.4518 0.1551 -0.2384 0.029 Uiso 1 1 calc R
C5 C 0.4913(2) 0.15007(15) -0.12266(16) 0.0247(7) Uani 1 1 d .
H42 H 0.4355 0.1279 -0.1203 0.030 Uiso 1 1 calc R
C4 C 0.5652(2) 0.16714(14) -0.05511(16) 0.0203(6) Uani 1 1 d .
H10 H 0.5581 0.1565 -0.0076 0.024 Uiso 1 1 calc R
C11 C 0.5924(2) 0.21516(16) -0.27075(16) 0.0266(7) Uani 1 1 d .
H33A H 0.6581 0.2280 -0.2637 0.040 Uiso 1 1 calc R
H33B H 0.5511 0.2551 -0.2936 0.040 Uiso 1 1 calc R
H33C H 0.5747 0.1738 -0.3041 0.040 Uiso 1 1 calc R
C111 C 0.6285(2) 0.36764(13) -0.06653(15) 0.0186(6) Uani 1 1 d .
C112 C 0.6706(2) 0.40050(14) -0.11629(16) 0.0231(6) Uani 1 1 d .
H21 H 0.7355 0.4131 -0.0988 0.028 Uiso 1 1 calc R
C113 C 0.6144(2) 0.41423(15) -0.19244(17) 0.0300(7) Uani 1 1 d .
H32 H 0.6421 0.4360 -0.2259 0.036 Uiso 1 1 calc R
C114 C 0.5184(2) 0.39599(16) -0.21863(16) 0.0317(8) Uani 1 1 d .
H22 H 0.4817 0.4052 -0.2697 0.038 Uiso 1 1 calc R
C115 C 0.4764(2) 0.36424(15) -0.16968(17) 0.0295(7) Uani 1 1 d .
H48 H 0.4113 0.3523 -0.1875 0.035 Uiso 1 1 calc R
C116 C 0.5314(2) 0.35001(14) -0.09353(16) 0.0224(6) Uani 1 1 d .
H16 H 0.5028 0.3285 -0.0605 0.027 Uiso 1 1 calc R
C121 C 0.8046(2) 0.39359(14) 0.06411(15) 0.0174(6) Uani 1 1 d .
C122 C 0.8757(2) 0.38944(15) 0.02931(16) 0.0223(6) Uani 1 1 d .
H37 H 0.8675 0.3585 -0.0124 0.027 Uiso 1 1 calc R
C123 C 0.9590(2) 0.43103(15) 0.05608(17) 0.0252(7) Uani 1 1 d .
H34 H 1.0056 0.4284 0.0319 0.030 Uiso 1 1 calc R
C124 C 0.9723(2) 0.47660(15) 0.11918(16) 0.0264(7) Uani 1 1 d .
H45 H 1.0277 0.5047 0.1372 0.032 Uiso 1 1 calc R
C125 C 0.9026(2) 0.47978(15) 0.15488(17) 0.0268(7) Uani 1 1 d .
H29 H 0.9118 0.5097 0.1975 0.032 Uiso 1 1 calc R
C126 C 0.8189(2) 0.43868(15) 0.12762(15) 0.0218(6) Uani 1 1 d .
H14 H 0.7724 0.4414 0.1519 0.026 Uiso 1 1 calc R
C131 C 0.6224(2) 0.35726(15) 0.08629(15) 0.0207(6) Uani 1 1 d .
C132 C 0.6056(2) 0.30673(16) 0.13621(16) 0.0268(7) Uani 1 1 d .
H43 H 0.6339 0.2612 0.1412 0.032 Uiso 1 1 calc R
C133 C 0.5454(3) 0.3248(2) 0.17906(19) 0.0393(8) Uani 1 1 d .
H46 H 0.5334 0.2911 0.2124 0.047 Uiso 1 1 calc R
C134 C 0.5042(2) 0.3924(2) 0.17196(19) 0.0387(8) Uani 1 1 d .
H52 H 0.4650 0.4043 0.2011 0.046 Uiso 1 1 calc R
C135 C 0.5204(2) 0.44200(18) 0.12233(17) 0.0324(7) Uani 1 1 d .
H38 H 0.4918 0.4874 0.1175 0.039 Uiso 1 1 calc R
C136 C 0.5792(2) 0.42477(16) 0.07930(16) 0.0255(7) Uani 1 1 d .
H30 H 0.5898 0.4587 0.0455 0.031 Uiso 1 1 calc R
C211 C 0.7911(2) 0.08202(13) -0.07176(15) 0.0189(6) Uani 1 1 d .
C212 C 0.8406(2) 0.10384(14) -0.12102(16) 0.0217(6) Uani 1 1 d .
H12 H 0.8971 0.1306 -0.1018 0.026 Uiso 1 1 calc R
C213 C 0.8061(2) 0.08585(16) -0.19895(16) 0.0268(7) Uani 1 1 d .
H36 H 0.8390 0.1008 -0.2319 0.032 Uiso 1 1 calc R
C214 C 0.7226(2) 0.04563(15) -0.22729(16) 0.0263(7) Uani 1 1 d .
H28 H 0.7000 0.0330 -0.2793 0.032 Uiso 1 1 calc R
C215 C 0.6724(2) 0.02403(14) -0.17887(16) 0.0228(6) Uani 1 1 d .
H31 H 0.6161 -0.0028 -0.1985 0.027 Uiso 1 1 calc R
C216 C 0.7053(2) 0.04207(14) -0.10192(16) 0.0225(6) Uani 1 1 d .
H20 H 0.6710 0.0279 -0.0697 0.027 Uiso 1 1 calc R
C221 C 0.9518(2) 0.13480(14) 0.05306(15) 0.0202(6) Uani 1 1 d .
C222 C 1.0221(2) 0.08428(16) 0.09017(16) 0.0253(7) Uani 1 1 d .
H40 H 1.0038 0.0386 0.1016 0.030 Uiso 1 1 calc R
C223 C 1.1181(2) 0.10132(17) 0.10999(17) 0.0309(7) Uani 1 1 d .
H53 H 1.1644 0.0673 0.1350 0.037 Uiso 1 1 calc R
C224 C 1.1462(2) 0.16884(18) 0.09297(16) 0.0307(7) Uani 1 1 d .
H41 H 1.2113 0.1805 0.1071 0.037 Uiso 1 1 calc R
C225 C 1.0776(2) 0.21879(16) 0.05506(17) 0.0294(7) Uani 1 1 d .
H51 H 1.0964 0.2639 0.0425 0.035 Uiso 1 1 calc R
C226 C 0.9810(2) 0.20220(15) 0.03561(16) 0.0244(6) Uani 1 1 d .
H35 H 0.9350 0.2364 0.0106 0.029 Uiso 1 1 calc R
C231 C 0.8048(2) 0.04326(15) 0.08417(16) 0.0227(6) Uani 1 1 d .
C232 C 0.7658(2) 0.05678(16) 0.14193(17) 0.0287(7) Uani 1 1 d .
H25 H 0.7479 0.1036 0.1498 0.034 Uiso 1 1 calc R
C233 C 0.7531(2) 0.00087(18) 0.18839(19) 0.0377(8) Uani 1 1 d .
H50 H 0.7265 0.0103 0.2270 0.045 Uiso 1 1 calc R
C234 C 0.7798(3) -0.06825(19) 0.1772(2) 0.0427(9) Uani 1 1 d .
H55 H 0.7714 -0.1057 0.2083 0.051 Uiso 1 1 calc R
C235 C 0.8191(3) -0.08209(17) 0.1200(2) 0.0443(9) Uani 1 1 d .
H56 H 0.8378 -0.1289 0.1131 0.053 Uiso 1 1 calc R
C236 C 0.8312(2) -0.02714(16) 0.07244(19) 0.0343(8) Uani 1 1 d .
H49 H 0.8566 -0.0371 0.0332 0.041 Uiso 1 1 calc R
N1 N 0.58222(17) 0.19771(12) -0.19541(12) 0.0200(5) Uani 1 1 d .
O1 O 0.86409(19) 0.38758(11) -0.21160(14) 0.0465(6) Uani 1 1 d .
O2 O 0.85981(18) 0.26429(12) -0.25781(12) 0.0406(6) Uani 1 1 d .
O3 O 0.84816(15) 0.28754(11) -0.13069(12) 0.0292(5) Uani 1 1 d .
F1 F 1.04294(14) 0.34670(9) -0.08623(10) 0.0387(5) Uani 1 1 d .
F2 F 1.04038(14) 0.23955(10) -0.13275(11) 0.0425(5) Uani 1 1 d .
F3 F 1.05391(15) 0.33207(11) -0.19981(11) 0.0501(5) Uani 1 1 d .
P1 P 0.69949(5) 0.33485(4) 0.02936(4) 0.01668(16) Uani 1 1 d .
P2 P 0.82241(5) 0.11857(4) 0.02560(4) 0.01782(17) Uani 1 1 d .
S1 S 0.87999(6) 0.31245(4) -0.19290(4) 0.02805(19) Uani 1 1 d .
Cl1 Cl 0.84087(5) 0.23682(4) 0.15583(4) 0.02396(17) Uani 1 1 d .
Ni1 Ni 0.74807(3) 0.220982(17) 0.035080(18) 0.01634(11) Uani 1 1 d .

loop_
_atom_site_aniso_label
_atom_site_aniso_U_11
_atom_site_aniso_U_22
_atom_site_aniso_U_33
_atom_site_aniso_U_23
_atom_site_aniso_U_13
_atom_site_aniso_U_12
C01 0.039(2) 0.0301(17) 0.0280(17) -0.0048(14) 0.0117(15) -0.0030(15)
C3 0.0194(15) 0.0154(13) 0.0143(13) 0.0008(10) 0.0033(11) 0.0044(11)
C2 0.0206(15) 0.0147(13) 0.0171(14) -0.0015(11) 0.0027(12) 0.0013(11)
C6 0.0240(16) 0.0204(14) 0.0207(15) -0.0032(12) -0.0030(12) 0.0002(13)
C5 0.0236(16) 0.0229(14) 0.0242(16) -0.0002(12) 0.0032(13) -0.0044(13)
C4 0.0239(16) 0.0199(14) 0.0174(14) -0.0009(11) 0.0070(12) -0.0010(12)
C11 0.0359(18) 0.0286(16) 0.0133(14) -0.0016(12) 0.0051(13) 0.0023(14)
C111 0.0269(16) 0.0132(13) 0.0134(13) -0.0016(10) 0.0036(12) 0.0024(12)
C112 0.0294(17) 0.0173(14) 0.0217(15) 0.0001(11) 0.0072(13) 0.0000(13)
C113 0.045(2) 0.0259(16) 0.0187(15) 0.0029(12) 0.0098(15) 0.0034(14)
C114 0.046(2) 0.0306(16) 0.0105(14) -0.0010(12) -0.0025(14) 0.0036(15)
C115 0.0294(18) 0.0252(15) 0.0243(16) -0.0022(13) -0.0045(13) 0.0011(13)
C116 0.0252(16) 0.0207(14) 0.0192(15) 0.0005(12) 0.0045(12) 0.0041(12)
C121 0.0216(15) 0.0155(13) 0.0128(13) 0.0025(11) 0.0025(11) 0.0016(11)
C122 0.0265(16) 0.0192(14) 0.0199(15) 0.0026(11) 0.0057(13) 0.0003(12)
C123 0.0247(16) 0.0216(15) 0.0295(17) 0.0046(12) 0.0092(13) 0.0017(13)
C124 0.0227(16) 0.0231(15) 0.0264(16) 0.0005(12) -0.0015(13) -0.0036(13)
C125 0.0312(18) 0.0226(15) 0.0207(15) -0.0056(12) 0.0004(13) -0.0023(13)
C126 0.0219(16) 0.0244(15) 0.0183(14) 0.0005(12) 0.0058(12) 0.0006(12)
C131 0.0208(15) 0.0242(14) 0.0139(14) -0.0041(11) 0.0016(12) -0.0040(12)
C132 0.0321(18) 0.0284(15) 0.0197(15) -0.0022(13) 0.0080(13) -0.0074(14)
C133 0.041(2) 0.050(2) 0.0291(18) 0.0005(16) 0.0158(16) -0.0101(18)
C134 0.0279(18) 0.059(2) 0.0308(18) -0.0164(17) 0.0119(15) -0.0018(17)
C135 0.0274(18) 0.0421(19) 0.0262(17) -0.0077(14) 0.0067(14) 0.0057(15)
C136 0.0242(16) 0.0291(16) 0.0198(15) -0.0023(12) 0.0026(13) 0.0019(13)
C211 0.0209(15) 0.0145(13) 0.0184(14) -0.0016(11) 0.0025(12) 0.0032(11)
C212 0.0243(16) 0.0198(14) 0.0194(15) -0.0004(11) 0.0049(12) 0.0006(12)
C213 0.0306(18) 0.0307(16) 0.0190(15) -0.0003(12) 0.0078(13) 0.0052(14)
C214 0.0341(18) 0.0240(15) 0.0156(14) -0.0039(12) 0.0011(13) 0.0064(13)
C215 0.0226(16) 0.0187(14) 0.0223(15) -0.0047(12) 0.0005(13) 0.0000(12)
C216 0.0273(16) 0.0175(14) 0.0217(15) 0.0002(11) 0.0067(13) 0.0039(12)
C221 0.0221(15) 0.0238(14) 0.0128(13) -0.0005(11) 0.0028(11) -0.0001(12)
C222 0.0290(17) 0.0254(15) 0.0218(15) 0.0032(12) 0.0088(13) 0.0076(13)
C223 0.0266(18) 0.0428(19) 0.0220(16) 0.0041(14) 0.0062(13) 0.0123(15)
C224 0.0224(16) 0.053(2) 0.0163(15) -0.0062(14) 0.0051(13) 0.0000(15)
C225 0.0299(18) 0.0313(16) 0.0246(16) -0.0023(13) 0.0056(14) -0.0072(14)
C226 0.0239(16) 0.0277(15) 0.0179(15) 0.0013(12) 0.0017(12) 0.0023(13)
C231 0.0231(16) 0.0219(14) 0.0182(15) 0.0066(11) -0.0001(12) -0.0015(12)
C232 0.0300(18) 0.0273(16) 0.0276(17) 0.0050(13) 0.0076(14) -0.0013(13)
C233 0.038(2) 0.042(2) 0.0323(19) 0.0118(15) 0.0100(16) -0.0052(16)
C234 0.039(2) 0.038(2) 0.046(2) 0.0213(17) 0.0066(18) -0.0004(16)
C235 0.050(2) 0.0217(17) 0.057(2) 0.0133(16) 0.0118(19) 0.0043(16)
C236 0.042(2) 0.0238(16) 0.0358(19) 0.0043(14) 0.0107(16) 0.0034(14)
N1 0.0258(13) 0.0191(11) 0.0127(11) -0.0020(9) 0.0029(10) 0.0012(10)
O1 0.0548(17) 0.0255(12) 0.0521(16) 0.0143(11) 0.0076(13) 0.0006(11)
O2 0.0485(15) 0.0471(14) 0.0247(12) -0.0080(10) 0.0098(11) -0.0129(12)
O3 0.0315(12) 0.0332(11) 0.0251(11) 0.0016(9) 0.0122(10) -0.0003(10)
F1 0.0421(11) 0.0382(10) 0.0303(10) -0.0073(8) 0.0041(9) -0.0059(9)
F2 0.0437(12) 0.0374(11) 0.0454(12) -0.0030(9) 0.0131(10) 0.0104(9)
F3 0.0478(13) 0.0654(14) 0.0421(12) -0.0020(10) 0.0217(10) -0.0158(11)
P1 0.0208(4) 0.0160(3) 0.0119(3) -0.0009(3) 0.0035(3) -0.0004(3)
P2 0.0216(4) 0.0162(3) 0.0133(3) 0.0007(3) 0.0024(3) 0.0003(3)
S1 0.0348(5) 0.0241(4) 0.0231(4) 0.0033(3) 0.0066(3) -0.0021(3)
Cl1 0.0282(4) 0.0244(4) 0.0130(3) -0.0012(3) -0.0019(3) 0.0000(3)
Ni1 0.0202(2) 0.01541(18) 0.01023(18) -0.00044(13) 0.00070(14) -0.00003(14)

loop_
_atom_type_symbol
_atom_type_description
_atom_type_scat_dispersion_real
_atom_type_scat_dispersion_imag
_atom_type_scat_source
C C 0.0033 0.0016 'International Tables Vol C Tables 4.2.6.8 and 6.1.1.4'
H H 0.0000 0.0000 'International Tables Vol C Tables 4.2.6.8 and 6.1.1.4'
N N 0.0061 0.0033 'International Tables Vol C Tables 4.2.6.8 and 6.1.1.4'
O O 0.0106 0.0060 'International Tables Vol C Tables 4.2.6.8 and 6.1.1.4'
F F 0.0171 0.0103 'International Tables Vol C Tables 4.2.6.8 and 6.1.1.4'
P P 0.1023 0.0942 'International Tables Vol C Tables 4.2.6.8 and 6.1.1.4'
S S 0.1246 0.1234 'International Tables Vol C Tables 4.2.6.8 and 6.1.1.4'
Cl Cl 0.1484 0.1585 'International Tables Vol C Tables 4.2.6.8 and 6.1.1.4'
Ni Ni 0.3393 1.1124 'International Tables Vol C Tables 4.2.6.8 and 6.1.1.4'

loop_
_geom_angle_atom_site_label_1
_geom_angle_atom_site_label_2
_geom_angle_atom_site_label_3
_geom_angle
F3 C01 F1 107.5(3)
F3 C01 F2 107.2(3)
F1 C01 F2 106.9(3)
F3 C01 S1 111.8(2)
F1 C01 S1 111.7(2)
F2 C01 S1 111.5(2)
C4 C3 C2 116.2(2)
C4 C3 Ni1 119.8(2)
C2 C3 Ni1 124.0(2)
N1 C2 C3 121.7(3)
N1 C2 H27 119.1
C3 C2 H27 119.1
N1 C6 C5 119.5(3)
N1 C6 H44 120.2
C5 C6 H44 120.2
C6 C5 C4 119.7(3)
C6 C5 H42 120.1
C4 C5 H42 120.1
C5 C4 C3 121.1(3)
C5 C4 H10 119.5
C3 C4 H10 119.5
N1 C11 H33A 109.5
N1 C11 H33B 109.5
H33A C11 H33B 109.5
N1 C11 H33C 109.5
H33A C11 H33C 109.5
H33B C11 H33C 109.5
C116 C111 C112 119.5(3)
C116 C111 P1 117.5(2)
C112 C111 P1 122.5(2)
C113 C112 C111 119.3(3)
C113 C112 H21 120.3
C111 C112 H21 120.3
C114 C113 C112 120.6(3)
C114 C113 H32 119.7
C112 C113 H32 119.7
C113 C114 C115 120.3(3)
C113 C114 H22 119.9
C115 C114 H22 119.9
C114 C115 C116 120.0(3)
C114 C115 H48 120.0
C116 C115 H48 120.0
C111 C116 C115 120.3(3)
C111 C116 H16 119.8
C115 C116 H16 119.8
C126 C121 C122 119.1(3)
C126 C121 P1 121.9(2)
C122 C121 P1 118.9(2)
C123 C122 C121 120.8(3)
C123 C122 H37 119.6
C121 C122 H37 119.6
C122 C123 C124 119.8(3)
C122 C123 H34 120.1
C124 C123 H34 120.1
C125 C124 C123 119.5(3)
C125 C124 H45 120.2
C123 C124 H45 120.2
C124 C125 C126 120.7(3)
C124 C125 H29 119.7
C126 C125 H29 119.7
C121 C126 C125 120.1(3)
C121 C126 H14 120.0
C125 C126 H14 120.0
C132 C131 C136 119.6(3)
C132 C131 P1 120.2(2)
C136 C131 P1 120.2(2)
C131 C132 C133 119.3(3)
C131 C132 H43 120.3
C133 C132 H43 120.3
C134 C133 C132 120.2(3)
C134 C133 H46 119.9
C132 C133 H46 119.9
C135 C134 C133 120.4(3)
C135 C134 H52 119.8
C133 C134 H52 119.8
C134 C135 C136 120.1(3)
C134 C135 H38 120.0
C136 C135 H38 120.0
C135 C136 C131 120.4(3)
C135 C136 H30 119.8
C131 C136 H30 119.8
C212 C211 C216 119.2(2)
C212 C211 P2 120.7(2)
C216 C211 P2 119.1(2)
C213 C212 C211 120.3(3)
C213 C212 H12 119.9
C211 C212 H12 119.9
C214 C213 C212 119.8(3)
C214 C213 H36 120.1
C212 C213 H36 120.1
C213 C214 C215 120.5(3)
C213 C214 H28 119.8
C215 C214 H28 119.8
C216 C215 C214 120.3(3)
C216 C215 H31 119.8
C214 C215 H31 119.8
C215 C216 C211 120.0(3)
C215 C216 H20 120.0
C211 C216 H20 120.0
C226 C221 C222 118.6(3)
C226 C221 P2 117.1(2)
C222 C221 P2 124.2(2)
C223 C222 C221 120.5(3)
C223 C222 H40 119.7
C221 C222 H40 119.7
C222 C223 C224 120.3(3)
C222 C223 H53 119.9
C224 C223 H53 119.9
C225 C224 C223 119.8(3)
C225 C224 H41 120.1
C223 C224 H41 120.1
C224 C225 C226 120.2(3)
C224 C225 H51 119.9
C226 C225 H51 119.9
C225 C226 C221 120.6(3)
C225 C226 H35 119.7
C221 C226 H35 119.7
C232 C231 C236 119.5(3)
C232 C231 P2 119.0(2)
C236 C231 P2 121.4(2)
C231 C232 C233 120.4(3)
C231 C232 H25 119.8
C233 C232 H25 119.8
C234 C233 C232 120.0(3)
C234 C233 H50 120.0
C232 C233 H50 120.0
C233 C234 C235 119.9(3)
C233 C234 H55 120.1
C235 C234 H55 120.1
C234 C235 C236 120.9(3)
C234 C235 H56 119.5
C236 C235 H56 119.5
C235 C236 C231 119.2(3)
C235 C236 H49 120.4
C231 C236 H49 120.4
C6 N1 C2 121.7(2)
C6 N1 C11 119.5(2)
C2 N1 C11 118.8(2)
C131 P1 C121 106.14(12)
C131 P1 C111 102.08(13)
C121 P1 C111 106.81(12)
C131 P1 Ni1 116.13(9)
C121 P1 Ni1 109.11(9)
C111 P1 Ni1 115.75(8)
C211 P2 C221 103.76(13)
C211 P2 C231 104.68(13)
C221 P2 C231 107.32(13)
C211 P2 Ni1 114.85(9)
C221 P2 Ni1 109.40(9)
C231 P2 Ni1 115.90(10)
O1 S1 O2 115.47(15)
O1 S1 O3 115.45(14)
O2 S1 O3 115.08(13)
O1 S1 C01 102.43(15)
O2 S1 C01 102.85(15)
O3 S1 C01 102.72(14)
C3 Ni1 Cl1 167.19(9)
C3 Ni1 P1 90.75(8)
Cl1 Ni1 P1 90.29(3)
C3 Ni1 P2 90.37(8)
Cl1 Ni1 P2 91.91(3)
P1 Ni1 P2 165.03(3)

loop_
_geom_bond_atom_site_label_1
_geom_bond_atom_site_label_2
_geom_bond_distance
C01 F3 1.335(4)
C01 F1 1.339(3)
C01 F2 1.340(4)
C01 S1 1.816(4)
C3 C4 1.390(4)
C3 C2 1.398(4)
C3 Ni1 1.874(3)
C2 N1 1.346(3)
C2 H27 0.9300
C6 N1 1.341(4)
C6 C5 1.372(4)
C6 H44 0.9300
C5 C4 1.389(4)
C5 H42 0.9300
C4 H10 0.9300
C11 N1 1.472(3)
C11 H33A 0.9600
C11 H33B 0.9600
C11 H33C 0.9600
C111 C116 1.387(4)
C111 C112 1.396(4)
C111 P1 1.828(3)
C112 C113 1.392(4)
C112 H21 0.9300
C113 C114 1.374(5)
C113 H32 0.9300
C114 C115 1.374(4)
C114 H22 0.9300
C115 C116 1.389(4)
C115 H48 0.9300
C116 H16 0.9300
C121 C126 1.390(4)
C121 C122 1.392(4)
C121 P1 1.823(3)
C122 C123 1.390(4)
C122 H37 0.9300
C123 C124 1.391(4)
C123 H34 0.9300
C124 C125 1.384(4)
C124 H45 0.9300
C125 C126 1.392(4)
C125 H29 0.9300
C126 H14 0.9300
C131 C132 1.385(4)
C131 C136 1.387(4)
C131 P1 1.820(3)
C132 C133 1.400(4)
C132 H43 0.9300
C133 C134 1.375(5)
C133 H46 0.9300
C134 C135 1.366(5)
C134 H52 0.9300
C135 C136 1.383(4)
C135 H38 0.9300
C136 H30 0.9300
C211 C212 1.390(4)
C211 C216 1.408(4)
C211 P2 1.820(3)
C212 C213 1.390(4)
C212 H12 0.9300
C213 C214 1.381(4)
C213 H36 0.9300
C214 C215 1.384(4)
C214 H28 0.9300
C215 C216 1.373(4)
C215 H31 0.9300
C216 H20 0.9300
C221 C226 1.389(4)
C221 C222 1.393(4)
C221 P2 1.824(3)
C222 C223 1.371(4)
C222 H40 0.9300
C223 C224 1.382(4)
C223 H53 0.9300
C224 C225 1.376(4)
C224 H41 0.9300
C225 C226 1.378(4)
C225 H51 0.9300
C226 H35 0.9300
C231 C232 1.380(4)
C231 C236 1.395(4)
C231 P2 1.827(3)
C232 C233 1.390(4)
C232 H25 0.9300
C233 C234 1.371(5)
C233 H50 0.9300
C234 C235 1.375(5)
C234 H55 0.9300
C235 C236 1.387(4)
C235 H56 0.9300
C236 H49 0.9300
O1 S1 1.432(2)
O2 S1 1.437(2)
O3 S1 1.441(2)
P1 Ni1 2.2145(8)
P2 Ni1 2.2205(8)
Cl1 Ni1 2.2055(8)

loop_
_geom_torsion_atom_site_label_1
_geom_torsion_atom_site_label_2
_geom_torsion_atom_site_label_3
_geom_torsion_atom_site_label_4
_geom_torsion
C4 C3 C2 N1 -0.2(4)
Ni1 C3 C2 N1 179.29(19)
N1 C6 C5 C4 0.4(4)
C6 C5 C4 C3 -0.4(4)
C2 C3 C4 C5 0.3(4)
Ni1 C3 C4 C5 -179.2(2)
C116 C111 C112 C113 -0.7(4)
P1 C111 C112 C113 170.3(2)
C111 C112 C113 C114 0.2(4)
C112 C113 C114 C115 0.4(4)
C113 C114 C115 C116 -0.5(4)
C112 C111 C116 C115 0.6(4)
P1 C111 C116 C115 -170.9(2)
C114 C115 C116 C111 0.0(4)
C126 C121 C122 C123 -1.7(4)
P1 C121 C122 C123 -177.3(2)
C121 C122 C123 C124 1.0(4)
C122 C123 C124 C125 0.3(4)
C123 C124 C125 C126 -0.9(4)
C122 C121 C126 C125 1.0(4)
P1 C121 C126 C125 176.5(2)
C124 C125 C126 C121 0.3(4)
C136 C131 C132 C133 -0.3(4)
P1 C131 C132 C133 -179.5(2)
C131 C132 C133 C134 -0.5(5)
C132 C133 C134 C135 0.9(5)
C133 C134 C135 C136 -0.5(5)
C134 C135 C136 C131 -0.2(5)
C132 C131 C136 C135 0.6(4)
P1 C131 C136 C135 179.9(2)
C216 C211 C212 C213 -0.5(4)
P2 C211 C212 C213 -168.7(2)
C211 C212 C213 C214 -0.5(4)
C212 C213 C214 C215 1.0(4)
C213 C214 C215 C216 -0.3(4)
C214 C215 C216 C211 -0.7(4)
C212 C211 C216 C215 1.1(4)
P2 C211 C216 C215 169.5(2)
C226 C221 C222 C223 1.0(4)
P2 C221 C222 C223 -178.9(2)
C221 C222 C223 C224 -0.3(4)
C222 C223 C224 C225 -0.9(4)
C223 C224 C225 C226 1.4(4)
C224 C225 C226 C221 -0.8(4)
C222 C221 C226 C225 -0.4(4)
P2 C221 C226 C225 179.5(2)
C236 C231 C232 C233 0.2(5)
P2 C231 C232 C233 -178.9(2)
C231 C232 C233 C234 0.3(5)
C232 C233 C234 C235 0.0(5)
C233 C234 C235 C236 -0.8(6)
C234 C235 C236 C231 1.4(5)
C232 C231 C236 C235 -1.1(5)
P2 C231 C236 C235 178.0(3)
C5 C6 N1 C2 -0.3(4)
C5 C6 N1 C11 -179.7(2)
C3 C2 N1 C6 0.2(4)
C3 C2 N1 C11 179.6(2)
C132 C131 P1 C121 -114.5(2)
C136 C131 P1 C121 66.2(2)
C132 C131 P1 C111 133.8(2)
C136 C131 P1 C111 -45.5(2)
C132 C131 P1 Ni1 6.9(3)
C136 C131 P1 Ni1 -172.35(19)
C126 C121 P1 C131 6.0(3)
C122 C121 P1 C131 -178.5(2)
C126 C121 P1 C111 114.3(2)
C122 C121 P1 C111 -70.2(2)
C126 C121 P1 Ni1 -119.9(2)
C122 C121 P1 Ni1 55.6(2)
C116 C111 P1 C131 -46.4(2)
C112 C111 P1 C131 142.4(2)
C116 C111 P1 C121 -157.6(2)
C112 C111 P1 C121 31.2(3)
C116 C111 P1 Ni1 80.7(2)
C112 C111 P1 Ni1 -90.5(2)
C212 C211 P2 C221 -32.1(2)
C216 C211 P2 C221 159.8(2)
C212 C211 P2 C231 -144.5(2)
C216 C211 P2 C231 47.4(2)
C212 C211 P2 Ni1 87.3(2)
C216 C211 P2 Ni1 -80.9(2)
C226 C221 P2 C211 89.8(2)
C222 C221 P2 C211 -90.3(2)
C226 C221 P2 C231 -159.7(2)
C222 C221 P2 C231 20.1(3)
C226 C221 P2 Ni1 -33.2(2)
C222 C221 P2 Ni1 146.6(2)
C232 C231 P2 C211 -141.3(2)
C236 C231 P2 C211 39.6(3)
C232 C231 P2 C221 108.8(2)
C236 C231 P2 C221 -70.2(3)
C232 C231 P2 Ni1 -13.7(3)
C236 C231 P2 Ni1 167.2(2)
F3 C01 S1 O1 -57.2(2)
F1 C01 S1 O1 63.3(2)
F2 C01 S1 O1 -177.1(2)
F3 C01 S1 O2 63.0(2)
F1 C01 S1 O2 -176.6(2)
F2 C01 S1 O2 -57.0(2)
F3 C01 S1 O3 -177.2(2)
F1 C01 S1 O3 -56.8(2)
F2 C01 S1 O3 62.8(2)
C4 C3 Ni1 Cl1 -4.2(5)
C2 C3 Ni1 Cl1 176.3(2)
C4 C3 Ni1 P1 -98.9(2)
C2 C3 Ni1 P1 81.7(2)
C4 C3 Ni1 P2 96.1(2)
C2 C3 Ni1 P2 -83.3(2)
C131 P1 Ni1 C3 97.50(13)
C121 P1 Ni1 C3 -142.65(12)
C111 P1 Ni1 C3 -22.19(13)
C131 P1 Ni1 Cl1 -69.72(10)
C121 P1 Ni1 Cl1 50.12(9)
C111 P1 Ni1 Cl1 170.58(11)
C131 P1 Ni1 P2 -168.23(13)
C121 P1 Ni1 P2 -48.39(15)
C111 P1 Ni1 P2 72.07(16)
C211 P2 Ni1 C3 22.57(13)
C221 P2 Ni1 C3 138.74(12)
C231 P2 Ni1 C3 -99.80(13)
C211 P2 Ni1 Cl1 -170.04(10)
C221 P2 Ni1 Cl1 -53.87(9)
C231 P2 Ni1 Cl1 67.59(10)
C211 P2 Ni1 P1 -71.74(16)
C221 P2 Ni1 P1 44.42(16)
C231 P2 Ni1 P1 165.88(14)

loop_
_platon_squeeze_void_nr
_platon_squeeze_void_average_x
_platon_squeeze_void_average_y
_platon_squeeze_void_average_z
_platon_squeeze_void_volume
_platon_squeeze_void_count_electrons
_platon_squeeze_void_content
1 0.000 0.500 0.500 531 154 ' '
2 0.500 0.000 0.000 528 154 ' '
